data_2209071
loop_
_publ_author_name
'Yusof, M. Sukeri M.'
'Rahim, S. Sarah A.'
'Yamin, Bohari M.'

_publ_section_title
;
 <i>N</i>-(3,4-Dichlorophenyl)-<i>N</i>'-(3-nitrobenzoyl)thiourea
;
_journal_coeditor_code AT2032
_journal_issue 6
_journal_name_full 'Acta Crystallographica Section E'
_journal_page_first o2231
_journal_page_last o2232
_journal_paper_doi 10.1107/S1600536806015996
_journal_volume 62
_journal_year 2006
_chemical_formula_iupac 'C14 H9 Cl2 N3 O3 S'
_chemical_formula_moiety 'C14 H9 Cl2 N3 O3 S'
_chemical_formula_sum 'C14 H9 Cl2 N3 O3 S'
_chemical_formula_weight 370.20
_chemical_name_systematic
;
N-(3,4-dichlorophenyl)-N'-(3-nitrobenzoyl)thiourea
;
_space_group_IT_number 2
_symmetry_cell_setting triclinic
_symmetry_space_group_name_Hall '-P 1'
_symmetry_space_group_name_H-M 'P -1'
_atom_sites_solution_hydrogens geom
_atom_sites_solution_primary direct
_atom_sites_solution_secondary difmap
_audit_creation_method SHELXL-97
_cell_angle_alpha 73.990(3)
_cell_angle_beta 81.912(3)
_cell_angle_gamma 79.552(4)
_cell_formula_units_Z 2
_cell_length_a 7.1648(15)
_cell_length_b 8.1522(17)
_cell_length_c 13.866(3)
_cell_measurement_reflns_used 881
_cell_measurement_temperature 293(2)
_cell_measurement_theta_max 26.0
_cell_measurement_theta_min 1.5
_cell_volume 762.0(3)
_computing_cell_refinement 'SAINT (Bruker, 2000)'
_computing_data_collection 'SMART (Bruker, 2000)'
_computing_data_reduction SAINT
_computing_molecular_graphics 'SHELXTL (Sheldrick, 1997b)'
_computing_publication_material 'SHELXTL, PARST (Nardelli, 1995) and PLATON (Spek, 2003)'
_computing_structure_refinement 'SHELXL97 (Sheldrick, 1997a)'
_computing_structure_solution 'SHELXS97 (Sheldrick, 1997a)'
_diffrn_ambient_temperature 293(2)
_diffrn_detector_area_resol_mean 83.66
_diffrn_measured_fraction_theta_full 0.99
_diffrn_measured_fraction_theta_max 0.99
_diffrn_measurement_device_type
;
Bruker SMART APEX CCD area-detector
;
_diffrn_measurement_method \w
_diffrn_radiation_monochromator graphite
_diffrn_radiation_source 'fine-focus sealed tube'
_diffrn_radiation_type MoK\a
_diffrn_radiation_wavelength 0.71073
_diffrn_reflns_av_R_equivalents 0.0231
_diffrn_reflns_av_sigmaI/netI 0.0287
_diffrn_reflns_limit_h_max 8
_diffrn_reflns_limit_h_min -8
_diffrn_reflns_limit_k_max 10
_diffrn_reflns_limit_k_min -10
_diffrn_reflns_limit_l_max 17
_diffrn_reflns_limit_l_min -17
_diffrn_reflns_number 7867
_diffrn_reflns_theta_full 26.0
_diffrn_reflns_theta_max 26.0
_diffrn_reflns_theta_min 1.5
_diffrn_standards_decay_% 0
_diffrn_standards_interval_time 0
_diffrn_standards_number 0
_exptl_absorpt_coefficient_mu 0.580
_exptl_absorpt_correction_T_max 0.955
_exptl_absorpt_correction_T_min 0.760
_exptl_absorpt_correction_type multi-scan
_exptl_absorpt_process_details '(SADABS; Bruker, 2000)'
_exptl_crystal_colour 'light yellow'
_exptl_crystal_density_diffrn 1.613
_exptl_crystal_density_method 'not measured'
_exptl_crystal_description slab
_exptl_crystal_F_000 376
_exptl_crystal_size_max 0.50
_exptl_crystal_size_mid 0.22
_exptl_crystal_size_min 0.08
_refine_diff_density_max 0.30
_refine_diff_density_min -0.26
_refine_ls_extinction_method none
_refine_ls_goodness_of_fit_ref 1.04
_refine_ls_hydrogen_treatment constr
_refine_ls_matrix_type full
_refine_ls_number_parameters 208
_refine_ls_number_reflns 2964
_refine_ls_number_restraints 0
_refine_ls_restrained_S_all 1.04
_refine_ls_R_factor_all 0.057
_refine_ls_R_factor_gt 0.042
_refine_ls_shift/su_max 0.000
_refine_ls_shift/su_mean 0.000
_refine_ls_structure_factor_coef Fsqd
_refine_ls_weighting_details 'calc w=1/[\s^2^(Fo^2^)+(0.0508P)^2^+0.2184P] where P=(Fo^2^+2Fc^2^)/3'
_refine_ls_weighting_scheme calc
_refine_ls_wR_factor_gt 0.098
_refine_ls_wR_factor_ref 0.105
_reflns_number_gt 2400
_reflns_number_total 2964
_reflns_threshold_expression I>2\s(I)
_cod_data_source_file at2032.cif
_cod_data_source_block I
_cod_depositor_comments
;
The following automatic conversions were performed:
'_symmetry_cell_setting' value 'Triclinic' changed to 'triclinic'
according to '/home/saulius/struct/CIF-dictionaries/cif_core.dic'
dictionary named 'cif_core.dic' version 2.4.1 from 2010-06-29.

Automatic conversion script
Id: cif_fix_enum 1527 2010-12-29 10:47:43Z saulius 

The following automatic conversions were performed:

'_symmetry_cell_setting' value 'Triclinic' changed to 'triclinic'
according to /home/saulius/struct/CIF-dictionaries/cif_core.dic
dictionary named 'cif_core.dic' version 2.4.1 from 2010-06-29.

Automatic conversion script
Id: cif_fix_values 1715 2011-07-08 13:25:40Z adriana 
;
_cod_database_code 2209071
_cod_database_fobs_code 2209071

loop_
_symmetry_equiv_pos_as_xyz
'x, y, z'
'-x, -y, -z'

loop_
_atom_site_type_symbol
_atom_site_label
_atom_site_fract_x
_atom_site_fract_y
_atom_site_fract_z
_atom_site_U_iso_or_equiv
_atom_site_adp_type
_atom_site_calc_flag
_atom_site_refinement_flags
_atom_site_occupancy
Cl Cl1 -0.04834(10) -0.37658(9) 0.65598(4) 0.0642(2) Uani d . 1
Cl Cl2 -0.32204(10) -0.34234(10) 0.48877(5) 0.0668(2) Uani d . 1
S S1 0.08504(11) -0.21577(9) 0.13950(4) 0.0567(2) Uani d . 1
O O1 0.4247(3) 0.8699(3) -0.27091(17) 0.0867(7) Uani d . 1
O O2 0.3228(4) 0.8584(3) -0.1169(2) 0.1049(9) Uani d . 1
O O3 0.2332(3) 0.3104(2) 0.12332(12) 0.0642(5) Uani d . 1
N N1 0.3725(3) 0.7910(3) -0.18561(19) 0.0646(6) Uani d . 1
N N2 0.1913(3) 0.0890(3) 0.06250(13) 0.0518(5) Uani d . 1
H H2B 0.1949 0.0597 0.0072 0.062 Uiso calc R 1
N N3 0.1403(3) 0.0113(3) 0.23555(13) 0.0500(5) Uani d . 1
H H3 0.1726 0.1104 0.2300 0.060 Uiso calc R 1
C C1 0.3751(3) 0.2600(3) -0.12787(17) 0.0477(6) Uani d . 1
H H1A 0.3763 0.1417 -0.1151 0.057 Uiso calc R 1
C C2 0.4418(4) 0.3512(3) -0.22188(17) 0.0534(6) Uani d . 1
H H2A 0.4881 0.2943 -0.2720 0.064 Uiso calc R 1
C C3 0.4400(3) 0.5259(3) -0.24168(17) 0.0490(6) Uani d . 1
H H3A 0.4845 0.5888 -0.3049 0.059 Uiso calc R 1
C C4 0.3713(3) 0.6050(3) -0.16635(17) 0.0447(6) Uani d . 1
C C5 0.3051(3) 0.5175(3) -0.07125(17) 0.0440(5) Uani d . 1
H H5 0.2607 0.5753 -0.0213 0.053 Uiso calc R 1
C C6 0.3063(3) 0.3422(3) -0.05208(15) 0.0405(5) Uani d . 1
C C7 0.2392(3) 0.2490(3) 0.05194(17) 0.0467(6) Uani d . 1
C C8 0.1375(3) -0.0331(3) 0.14994(16) 0.0456(6) Uani d . 1
C C9 0.0951(3) -0.0894(3) 0.33518(15) 0.0433(5) Uani d . 1
C C10 0.2133(3) -0.1012(3) 0.40786(16) 0.0470(6) Uani d . 1
H H10 0.3232 -0.0496 0.3908 0.056 Uiso calc R 1
C C11 0.1677(3) -0.1901(3) 0.50621(17) 0.0490(6) Uani d . 1
H H11 0.2475 -0.1983 0.5553 0.059 Uiso calc R 1
C C12 0.0057(3) -0.2663(3) 0.53222(15) 0.0447(6) Uani d . 1
C C13 -0.1127(3) -0.2527(3) 0.45906(16) 0.0447(6) Uani d . 1
C C14 -0.0695(3) -0.1641(3) 0.36069(16) 0.0463(6) Uani d . 1
H H14 -0.1504 -0.1547 0.3119 0.056 Uiso calc R 1

loop_
_atom_site_aniso_label
_atom_site_aniso_U_11
_atom_site_aniso_U_22
_atom_site_aniso_U_33
_atom_site_aniso_U_12
_atom_site_aniso_U_13
_atom_site_aniso_U_23
Cl1 0.0800(5) 0.0692(4) 0.0298(3) -0.0126(4) 0.0055(3) 0.0055(3)
Cl2 0.0604(4) 0.0880(5) 0.0484(4) -0.0310(4) 0.0129(3) -0.0075(3)
S1 0.0810(5) 0.0580(4) 0.0346(3) -0.0369(3) 0.0002(3) -0.0035(3)
O1 0.1008(17) 0.0543(12) 0.0803(14) -0.0221(11) 0.0072(12) 0.0226(10)
O2 0.154(2) 0.0455(12) 0.108(2) -0.0249(13) 0.0417(17) -0.0274(13)
O3 0.1043(15) 0.0566(11) 0.0331(9) -0.0315(10) 0.0096(9) -0.0092(8)
N1 0.0659(15) 0.0405(12) 0.0730(16) -0.0124(11) 0.0074(12) 0.0050(12)
N2 0.0762(15) 0.0567(12) 0.0254(9) -0.0343(11) -0.0015(9) -0.0012(8)
N3 0.0728(14) 0.0500(11) 0.0272(10) -0.0279(10) 0.0010(9) -0.0008(8)
C1 0.0563(15) 0.0426(13) 0.0435(13) -0.0161(11) 0.0033(11) -0.0082(10)
C2 0.0639(17) 0.0601(16) 0.0367(13) -0.0161(13) 0.0075(11) -0.0150(11)
C3 0.0517(14) 0.0563(15) 0.0311(12) -0.0145(11) 0.0047(10) 0.0014(10)
C4 0.0472(14) 0.0363(12) 0.0437(13) -0.0102(10) 0.0002(10) 0.0014(10)
C5 0.0492(13) 0.0441(13) 0.0369(12) -0.0128(10) 0.0034(10) -0.0075(10)
C6 0.0460(13) 0.0436(13) 0.0304(11) -0.0159(10) -0.0003(9) -0.0027(9)
C7 0.0576(15) 0.0482(14) 0.0310(12) -0.0178(11) -0.0006(10) -0.0005(10)
C8 0.0544(14) 0.0508(14) 0.0285(11) -0.0203(11) -0.0013(10) 0.0015(10)
C9 0.0546(14) 0.0433(12) 0.0273(11) -0.0105(11) 0.0035(10) -0.0031(9)
C10 0.0521(14) 0.0517(14) 0.0348(12) -0.0141(11) 0.0005(10) -0.0054(10)
C11 0.0560(15) 0.0540(14) 0.0338(12) -0.0047(12) -0.0063(10) -0.0072(11)
C12 0.0566(15) 0.0419(13) 0.0257(11) -0.0010(11) 0.0049(10) -0.0008(9)
C13 0.0485(14) 0.0446(13) 0.0350(12) -0.0095(11) 0.0094(10) -0.0053(10)
C14 0.0509(14) 0.0514(14) 0.0330(12) -0.0103(11) -0.0016(10) -0.0047(10)

loop_
_atom_type_symbol
_atom_type_description
_atom_type_scat_dispersion_real
_atom_type_scat_dispersion_imag
_atom_type_scat_source
C C 0.0033 0.0016 'International Tables Vol C Tables 4.2.6.8 and 6.1.1.4'
H H 0.0000 0.0000 'International Tables Vol C Tables 4.2.6.8 and 6.1.1.4'
N N 0.0061 0.0033 'International Tables Vol C Tables 4.2.6.8 and 6.1.1.4'
O O 0.0106 0.0060 'International Tables Vol C Tables 4.2.6.8 and 6.1.1.4'
S S 0.1246 0.1234 'International Tables Vol C Tables 4.2.6.8 and 6.1.1.4'
Cl Cl 0.1484 0.1585 'International Tables Vol C Tables 4.2.6.8 and 6.1.1.4'

loop_
_geom_angle_atom_site_label_1
_geom_angle_atom_site_label_2
_geom_angle_atom_site_label_3
_geom_angle
_geom_angle_publ_flag
O2 N1 O1 123.3(2) ?
O2 N1 C4 118.7(2) ?
O1 N1 C4 118.0(3) ?
C7 N2 C8 129.5(2) ?
C7 N2 H2B 115.3 ?
C8 N2 H2B 115.3 ?
C8 N3 C9 126.4(2) ?
C8 N3 H3 116.8 ?
C9 N3 H3 116.8 ?
C2 C1 C6 120.9(2) ?
C2 C1 H1A 119.6 ?
C6 C1 H1A 119.6 ?
C3 C2 C1 120.1(2) ?
C3 C2 H2A 120.0 ?
C1 C2 H2A 120.0 ?
C4 C3 C2 118.3(2) ?
C4 C3 H3A 120.8 ?
C2 C3 H3A 120.8 ?
C3 C4 C5 123.1(2) ?
C3 C4 N1 119.0(2) ?
C5 C4 N1 117.9(2) ?
C4 C5 C6 118.2(2) ?
C4 C5 H5 120.9 ?
C6 C5 H5 120.9 ?
C5 C6 C1 119.4(2) ?
C5 C6 C7 117.5(2) ?
C1 C6 C7 123.1(2) ?
O3 C7 N2 122.5(2) ?
O3 C7 C6 121.4(2) ?
N2 C7 C6 116.1(2) yes
N3 C8 N2 114.6(2) yes
N3 C8 S1 126.61(16) yes
N2 C8 S1 118.80(17) yes
C10 C9 C14 120.3(2) ?
C10 C9 N3 118.2(2) ?
C14 C9 N3 121.3(2) ?
C9 C10 C11 119.6(2) ?
C9 C10 H10 120.2 ?
C11 C10 H10 120.2 ?
C12 C11 C10 120.6(2) ?
C12 C11 H11 119.7 ?
C10 C11 H11 119.7 ?
C11 C12 C13 119.4(2) ?
C11 C12 Cl1 119.72(18) ?
C13 C12 Cl1 120.89(19) ?
C14 C13 C12 120.7(2) ?
C14 C13 Cl2 118.17(19) ?
C12 C13 Cl2 121.12(17) ?
C13 C14 C9 119.4(2) ?
C13 C14 H14 120.3 ?
C9 C14 H14 120.3 ?

loop_
_geom_bond_atom_site_label_1
_geom_bond_atom_site_label_2
_geom_bond_distance
_geom_bond_publ_flag
Cl1 C12 1.730(2) yes
Cl2 C13 1.735(2) yes
S1 C8 1.648(2) yes
O1 N1 1.223(3) ?
O2 N1 1.207(3) ?
O3 C7 1.219(3) ?
N1 C4 1.467(3) ?
N2 C7 1.372(3) ?
N2 C8 1.397(3) yes
N2 H2B 0.8600 ?
N3 C8 1.337(3) ?
N3 C9 1.426(3) ?
N3 H3 0.8600 ?
C1 C2 1.378(3) ?
C1 C6 1.386(3) ?
C1 H1A 0.9300 ?
C2 C3 1.372(3) ?
C2 H2A 0.9300 ?
C3 C4 1.364(3) ?
C3 H3A 0.9300 ?
C4 C5 1.378(3) ?
C5 C6 1.378(3) ?
C5 H5 0.9300 ?
C6 C7 1.491(3) ?
C9 C10 1.378(3) ?
C9 C14 1.383(3) ?
C10 C11 1.381(3) ?
C10 H10 0.9300 ?
C11 C12 1.372(3) ?
C11 H11 0.9300 ?
C12 C13 1.381(3) ?
C13 C14 1.377(3) ?
C14 H14 0.9300 ?

loop_
_geom_hbond_atom_site_label_D
_geom_hbond_atom_site_label_H
_geom_hbond_atom_site_label_A
_geom_hbond_site_symmetry_A
_geom_hbond_distance_DH
_geom_hbond_distance_HA
_geom_hbond_distance_DA
_geom_hbond_angle_DHA
_geom_hbond_publ_flag
N3 H3 O3 1_555 0.86 1.94 2.648(3) 138 yes
C14 H14 S1 1_555 0.93 2.83 3.225(2) 107 yes
C1 H1A O2 1_545 0.93 2.42 3.322(4) 165 yes

loop_
_geom_torsion_atom_site_label_1
_geom_torsion_atom_site_label_2
_geom_torsion_atom_site_label_3
_geom_torsion_atom_site_label_4
_geom_torsion
C6 C1 C2 C3 -0.3(4)
C1 C2 C3 C4 0.1(4)
C2 C3 C4 C5 0.5(4)
C2 C3 C4 N1 178.6(2)
O2 N1 C4 C3 -175.4(3)
O1 N1 C4 C3 4.4(4)
O2 N1 C4 C5 2.8(4)
O1 N1 C4 C5 -177.4(2)
C3 C4 C5 C6 -0.9(4)
N1 C4 C5 C6 -179.0(2)
C4 C5 C6 C1 0.6(3)
C4 C5 C6 C7 178.4(2)
C2 C1 C6 C5 -0.1(4)
C2 C1 C6 C7 -177.7(2)
C8 N2 C7 O3 -3.0(4)
C8 N2 C7 C6 175.0(2)
C5 C6 C7 O3 -19.6(4)
C1 C6 C7 O3 158.0(3)
C5 C6 C7 N2 162.4(2)
C1 C6 C7 N2 -19.9(3)
C9 N3 C8 N2 -179.0(2)
C9 N3 C8 S1 -1.2(4)
C7 N2 C8 N3 -2.7(4)
C7 N2 C8 S1 179.3(2)
C8 N3 C9 C10 135.4(3)
C8 N3 C9 C14 -49.0(3)
C14 C9 C10 C11 0.8(4)
N3 C9 C10 C11 176.5(2)
C9 C10 C11 C12 -0.1(4)
C10 C11 C12 C13 -0.3(4)
C10 C11 C12 Cl1 -179.91(18)
C11 C12 C13 C14 0.1(4)
Cl1 C12 C13 C14 179.72(18)
C11 C12 C13 Cl2 -178.42(18)
Cl1 C12 C13 Cl2 1.2(3)
C12 C13 C14 C9 0.5(4)
Cl2 C13 C14 C9 179.11(18)
C10 C9 C14 C13 -1.0(4)
N3 C9 C14 C13 -176.6(2)

loop_
_cod_related_entry_id
_cod_related_entry_database
_cod_related_entry_code
1 ChemSpider 2274283
